data_4029557
loop_
_publ_author_name
'K\"utt, Agnes'
'Movchun, Valeria'
'Rodima, Toomas'
'Dansauer, Timo'
'Rusanov, Eduard B.'
'Leito, Ivo'
'Kaljurand, Ivari'
'Koppel, Juta'
'Pihl, Viljar'
'Koppel, Ivar'
'Ovsjannikov, Gea'
'Toom, Lauri'
'Mishima, Masaaki'
'Medebielle, Maurice'
'Lork, Enno'
'R\"oschenthaler, Gerd-Volker'
'Koppel, Ilmar A.'
'Kolomeitsev, Alexander A.'

_publ_section_title
;
 Pentakis(trifluoromethyl)phenyl, a sterically crowded and
 electron-withdrawing group: synthesis and acidity of
 pentakis(trifluoromethyl)benzene, -toluene, -phenol, and -aniline.
;
_journal_issue 7
_journal_name_full 'The Journal of organic chemistry'
_journal_page_first 2607
_journal_page_last 2620
_journal_paper_doi 10.1021/jo702513w
_journal_volume 73
_journal_year 2008
_chemical_formula_moiety 'C11 F15 O, C4 H12 N'
_chemical_formula_sum 'C15 H12 F15 N O'
_chemical_formula_weight 507.26
_chemical_name_systematic
; 
 ? 
;
_space_group_IT_number 14
_symmetry_cell_setting monoclinic
_symmetry_space_group_name_Hall '-P 2ybc'
_symmetry_space_group_name_H-M 'P 1 21/c 1'
_atom_sites_solution_hydrogens geom
_atom_sites_solution_primary direct
_atom_sites_solution_secondary difmap
_audit_creation_method SHELXL-97
_cell_angle_alpha 90.00
_cell_angle_beta 92.12(2)
_cell_angle_gamma 90.00
_cell_formula_units_Z 8
_cell_length_a 19.476(6)
_cell_length_b 19.736(3)
_cell_length_c 9.657(2)
_cell_measurement_reflns_used 32
_cell_measurement_temperature 173(2)
_cell_measurement_theta_max 12.481
_cell_measurement_theta_min 4.236
_cell_volume 3709.4(15)
_computing_cell_refinement 'Siemens XSCANS'
_computing_data_collection 'Siemens XSCANS'
_computing_data_reduction 'Siemens XSCANS'
_computing_molecular_graphics 'Siemens SHELXTL'
_computing_publication_material 'Siemens SHELXTL'
_computing_structure_refinement 'SHELXL-97 (Sheldrick, 1997)'
_computing_structure_solution 'SHELXS-97 (Sheldrick, 1990)'
_diffrn_ambient_temperature 173(2)
_diffrn_measured_fraction_theta_full 0.994
_diffrn_measured_fraction_theta_max 0.994
_diffrn_measurement_device_type 'Siemens P4'
_diffrn_measurement_method '2\q/\w scans'
_diffrn_radiation_monochromator graphite
_diffrn_radiation_source 'normal-focus sealed tube'
_diffrn_radiation_type MoK\a
_diffrn_radiation_wavelength 0.71073
_diffrn_reflns_av_R_equivalents 0.0235
_diffrn_reflns_av_sigmaI/netI 0.0513
_diffrn_reflns_limit_h_max 25
_diffrn_reflns_limit_h_min -25
_diffrn_reflns_limit_k_max 25
_diffrn_reflns_limit_k_min -1
_diffrn_reflns_limit_l_max 12
_diffrn_reflns_limit_l_min -1
_diffrn_reflns_number 10682
_diffrn_reflns_theta_full 27.50
_diffrn_reflns_theta_max 27.50
_diffrn_reflns_theta_min 2.54
_diffrn_standards_decay_% 'random variation +/-2.0'
_diffrn_standards_interval_count 197
_diffrn_standards_number 3
_exptl_absorpt_coefficient_mu 0.217
_exptl_absorpt_correction_type none
_exptl_crystal_colour colorless
_exptl_crystal_density_diffrn 1.817
_exptl_crystal_density_method 'not measured'
_exptl_crystal_F_000 2016
_exptl_crystal_size_max 1.0
_exptl_crystal_size_mid 0.5
_exptl_crystal_size_min 0.5
_refine_diff_density_max 0.674
_refine_diff_density_min -0.643
_refine_diff_density_rms 0.072
_refine_ls_extinction_coef 0.0023(5)
_refine_ls_extinction_expression Fc^*^=kFc[1+0.001xFc^2^\l^3^/sin(2\q)]^-1/4^
_refine_ls_extinction_method SHELXL
_refine_ls_goodness_of_fit_ref 1.047
_refine_ls_hydrogen_treatment constr
_refine_ls_matrix_type full
_refine_ls_number_parameters 790
_refine_ls_number_reflns 8487
_refine_ls_number_restraints 1056
_refine_ls_restrained_S_all 1.016
_refine_ls_R_factor_all 0.1197
_refine_ls_R_factor_gt 0.0806
_refine_ls_shift/su_max 0.000
_refine_ls_shift/su_mean 0.000
_refine_ls_structure_factor_coef Fsqd
_refine_ls_weighting_details 'calc w=1/[\s^2^(Fo^2^)+(0.0762P)^2^+9.4013P] where P=(Fo^2^+2Fc^2^)/3'
_refine_ls_weighting_scheme calc
_refine_ls_wR_factor_gt 0.1996
_refine_ls_wR_factor_ref 0.2241
_reflns_number_gt 5582
_reflns_number_total 8487
_reflns_threshold_expression >2\s(I)
_cod_data_source_file jo702513w-file005.cif
_cod_data_source_block Compound_1a
_cod_depositor_comments
;
The following automatic conversions were performed:

'_symmetry_cell_setting' value 'Monoclinic' changed to 'monoclinic'
according to
/usr/data/users/saulius/automatic-downloads/retrospective/ACS/lib/dictionaries/cif_core.dic
dictionary named 'cif_core.dic' version 2.4.2 from 2011-04-26.

Automatic conversion script
Id: cif_fix_values 2281 2013-09-26 08:29:07Z andrius 
;
_cod_original_sg_symbol_H-M 'P 21/c'
_cod_database_code 4029557

loop_
_symmetry_equiv_pos_as_xyz
'x, y, z'
'-x, y+1/2, -z+1/2'
'-x, -y, -z'
'x, -y-1/2, z-1/2'

loop_
_atom_site_label
_atom_site_type_symbol
_atom_site_fract_x
_atom_site_fract_y
_atom_site_fract_z
_atom_site_U_iso_or_equiv
_atom_site_adp_type
_atom_site_occupancy
_atom_site_symmetry_multiplicity
_atom_site_calc_flag
_atom_site_refinement_flags
_atom_site_disorder_assembly
_atom_site_disorder_group
O1 O 0.35782(15) 0.34075(14) 0.5475(3) 0.0440(7) Uani 1 1 d . . .
C1 C 0.32385(18) 0.36572(18) 0.6418(4) 0.0313(8) Uani 1 1 d . . .
C2 C 0.35208(18) 0.41636(18) 0.7348(4) 0.0308(8) Uani 1 1 d . . .
C3 C 0.31106(19) 0.45159(18) 0.8246(4) 0.0316(8) Uani 1 1 d . . .
C4 C 0.24261(19) 0.4320(2) 0.8430(4) 0.0339(8) Uani 1 1 d . . .
C5 C 0.21299(18) 0.38241(19) 0.7533(4) 0.0319(8) Uani 1 1 d . . .
C6 C 0.25274(18) 0.34698(18) 0.6611(4) 0.0315(8) Uani 1 1 d . . .
C7 C 0.4283(2) 0.4279(2) 0.7224(5) 0.0404(9) Uani 1 1 d . . .
F1 F 0.46178(12) 0.36907(14) 0.7138(3) 0.0606(8) Uani 1 1 d . . .
F2 F 0.44468(12) 0.46403(13) 0.6120(3) 0.0487(6) Uani 1 1 d . . .
F3 F 0.45844(13) 0.45865(15) 0.8332(3) 0.0581(7) Uani 1 1 d . . .
C8 C 0.3370(2) 0.5192(2) 0.8884(4) 0.0456(10) Uani 1 1 d . . .
F4 F 0.37564(15) 0.51284(16) 1.0049(3) 0.0622(8) Uani 1 1 d . . .
F5 F 0.37448(15) 0.55312(13) 0.7974(3) 0.0549(7) Uani 1 1 d . . .
F6 F 0.28522(16) 0.56030(13) 0.9156(3) 0.0610(8) Uani 1 1 d . . .
C9 C 0.2078(2) 0.4525(3) 0.9746(5) 0.0495(11) Uani 1 1 d . . .
F7 F 0.25493(14) 0.46341(16) 1.0782(3) 0.0596(7) Uani 1 1 d . . .
F8 F 0.16890(14) 0.40111(16) 1.0193(3) 0.0614(8) Uani 1 1 d . . .
F9 F 0.16734(15) 0.50678(16) 0.9694(3) 0.0655(8) Uani 1 1 d . . .
C10 C 0.1348(2) 0.3753(2) 0.7449(5) 0.0459(10) Uani 1 1 d . . .
F10 F 0.10385(12) 0.43134(16) 0.7922(3) 0.0615(8) Uani 1 1 d . . .
F11 F 0.11209(13) 0.36928(16) 0.6131(3) 0.0601(8) Uani 1 1 d . . .
F12 F 0.11048(14) 0.32284(16) 0.8149(3) 0.0626(8) Uani 1 1 d . . .
C11 C 0.2280(2) 0.2896(2) 0.5705(5) 0.0462(10) Uani 1 1 d . . .
F13 F 0.27374(15) 0.23953(13) 0.5656(4) 0.0658(8) Uani 1 1 d . . .
F14 F 0.17125(15) 0.25864(15) 0.6191(4) 0.0696(9) Uani 1 1 d . . .
F15 F 0.21268(17) 0.30723(16) 0.4397(3) 0.0694(9) Uani 1 1 d . . .
O2 O 0.10917(14) 0.6737(2) 0.1045(3) 0.0568(9) Uani 1 1 d . . .
C12 C 0.16190(17) 0.65428(18) 0.1680(4) 0.0274(7) Uani 1 1 d . A .
C13 C 0.22803(18) 0.68208(17) 0.1416(4) 0.0289(7) Uani 1 1 d . . .
C14 C 0.28768(17) 0.65885(18) 0.2095(4) 0.0300(8) Uani 1 1 d . A .
C15 C 0.28430(19) 0.60659(19) 0.3094(4) 0.0343(8) Uani 1 1 d . . .
C16 C 0.2203(2) 0.57830(19) 0.3380(4) 0.0365(8) Uani 1 1 d . A .
C17 C 0.16039(18) 0.60161(17) 0.2707(4) 0.0287(7) Uani 1 1 d . . .
C18 C 0.2208(2) 0.7463(2) 0.0540(5) 0.045(2) Uani 0.596(3) 1 d PD A 1
F16 F 0.2162(3) 0.7310(3) -0.0813(5) 0.0607(15) Uani 0.596(3) 1 d PD A 1
F17 F 0.16496(19) 0.78327(19) 0.0795(4) 0.0556(12) Uani 0.596(3) 1 d PD A 1
F18 F 0.2742(2) 0.7888(2) 0.0698(5) 0.0632(14) Uani 0.596(3) 1 d PD A 1
C180 C 0.2341(2) 0.7246(3) 0.0110(6) 0.038(3) Uani 0.404(3) 1 d PD A 2
F160 F 0.2967(2) 0.7266(3) -0.0419(5) 0.0441(15) Uani 0.404(3) 1 d PD A 2
F170 F 0.1918(3) 0.7036(4) -0.0929(7) 0.0473(19) Uani 0.404(3) 1 d PD A 2
F180 F 0.2170(3) 0.7890(3) 0.0359(7) 0.058(2) Uani 0.404(3) 1 d PD A 2
C19 C 0.3560(2) 0.6829(2) 0.1420(4) 0.044(2) Uani 0.596(3) 1 d PD A 1
F19 F 0.3819(2) 0.7398(2) 0.1975(5) 0.0640(15) Uani 0.596(3) 1 d PD A 1
F20 F 0.4051(2) 0.6358(2) 0.1573(5) 0.0582(14) Uani 0.596(3) 1 d PD A 1
F21 F 0.3487(2) 0.6939(2) 0.0054(4) 0.0567(13) Uani 0.596(3) 1 d PD A 1
C190 C 0.3537(3) 0.6964(3) 0.2117(5) 0.037(2) Uani 0.404(3) 1 d PD A 2
F190 F 0.3912(3) 0.6933(3) 0.3305(4) 0.0406(14) Uani 0.404(3) 1 d PD A 2
F200 F 0.3948(3) 0.6754(3) 0.1124(5) 0.0464(17) Uani 0.404(3) 1 d PD A 2
F210 F 0.3422(3) 0.7624(2) 0.1882(6) 0.0440(15) Uani 0.404(3) 1 d PD A 2
C20 C 0.3515(2) 0.5973(2) 0.3964(5) 0.051(2) Uani 0.596(3) 1 d PD A 1
F22 F 0.3880(2) 0.6547(2) 0.4097(5) 0.0625(15) Uani 0.596(3) 1 d PD A 1
F23 F 0.3956(2) 0.5496(2) 0.3570(6) 0.0693(18) Uani 0.596(3) 1 d PD A 1
F24 F 0.3340(3) 0.5807(3) 0.5248(5) 0.0658(16) Uani 0.596(3) 1 d PD A 1
C200 C 0.3422(3) 0.5678(3) 0.3732(6) 0.036(3) Uani 0.404(3) 1 d PD A 2
F220 F 0.3710(3) 0.5918(3) 0.4914(6) 0.0509(19) Uani 0.404(3) 1 d PD A 2
F230 F 0.3916(3) 0.5682(4) 0.2806(6) 0.0474(19) Uani 0.404(3) 1 d PD A 2
F240 F 0.3283(3) 0.5025(2) 0.3969(7) 0.0534(18) Uani 0.404(3) 1 d PD A 2
C21 C 0.2262(2) 0.5086(2) 0.4094(4) 0.0484(19) Uani 0.596(3) 1 d PD A 1
F25 F 0.1796(2) 0.46540(19) 0.3547(5) 0.0573(13) Uani 0.596(3) 1 d PD A 1
F26 F 0.28683(19) 0.4768(2) 0.4034(5) 0.0641(15) Uani 0.596(3) 1 d PD A 1
F27 F 0.2131(3) 0.5135(3) 0.5442(4) 0.0664(16) Uani 0.596(3) 1 d PD A 1
C210 C 0.2020(2) 0.5409(3) 0.4773(6) 0.041(2) Uani 0.404(3) 1 d PD A 2
F250 F 0.1434(2) 0.5582(3) 0.5364(6) 0.0502(17) Uani 0.404(3) 1 d PD A 2
F260 F 0.2519(3) 0.5513(3) 0.5740(6) 0.0510(17) Uani 0.404(3) 1 d PD A 2
F270 F 0.1989(3) 0.4739(2) 0.4573(7) 0.0502(16) Uani 0.404(3) 1 d PD A 2
C22 C 0.0922(4) 0.5764(2) 0.3134(5) 0.041(2) Uani 0.596(3) 1 d PD A 1
F28 F 0.0484(6) 0.6285(3) 0.3223(6) 0.055(2) Uani 0.596(3) 1 d PD A 1
F29 F 0.0633(2) 0.5333(3) 0.2212(5) 0.0587(14) Uani 0.596(3) 1 d PD A 1
F30 F 0.0914(2) 0.5448(2) 0.4362(4) 0.0574(14) Uani 0.596(3) 1 d PD A 1
C220 C 0.0855(5) 0.5737(3) 0.2733(7) 0.037(3) Uani 0.404(3) 1 d PD A 2
F280 F 0.0542(3) 0.5683(3) 0.1479(5) 0.0464(16) Uani 0.404(3) 1 d PD A 2
F290 F 0.0844(3) 0.5114(3) 0.3284(7) 0.0519(18) Uani 0.404(3) 1 d PD A 2
F300 F 0.0439(9) 0.6116(4) 0.3492(8) 0.049(3) Uani 0.404(3) 1 d PD A 2
N1 N 0.44992(15) 0.34414(15) 0.2378(3) 0.0370(7) Uani 1 1 d D . .
C23 C 0.4925(7) 0.3475(8) 0.1148(9) 0.079(5) Uani 0.681(8) 1 d PD B 1
H23A H 0.5282 0.3820 0.1293 0.095 Uiso 0.681(8) 1 calc PR B 1
H23B H 0.4635 0.3594 0.0333 0.095 Uiso 0.681(8) 1 calc PR B 1
H23C H 0.5140 0.3033 0.1001 0.095 Uiso 0.681(8) 1 calc PR B 1
C24 C 0.4922(4) 0.3727(4) 0.3529(6) 0.059(2) Uani 0.681(8) 1 d PD B 1
H24A H 0.5111 0.4164 0.3246 0.070 Uiso 0.681(8) 1 calc PR B 1
H24B H 0.5298 0.3415 0.3773 0.070 Uiso 0.681(8) 1 calc PR B 1
H24C H 0.4637 0.3794 0.4333 0.070 Uiso 0.681(8) 1 calc PR B 1
C25 C 0.4322(4) 0.2735(2) 0.2692(9) 0.058(2) Uani 0.681(8) 1 d PD B 1
H25A H 0.4569 0.2593 0.3546 0.070 Uiso 0.681(8) 1 calc PR B 1
H25B H 0.4453 0.2442 0.1926 0.070 Uiso 0.681(8) 1 calc PR B 1
H25C H 0.3826 0.2699 0.2813 0.070 Uiso 0.681(8) 1 calc PR B 1
C26 C 0.3848(3) 0.3826(4) 0.2238(9) 0.065(2) Uani 0.681(8) 1 d PD B 1
H26A H 0.3917 0.4284 0.2612 0.078 Uiso 0.681(8) 1 calc PR B 1
H26B H 0.3492 0.3594 0.2752 0.078 Uiso 0.681(8) 1 calc PR B 1
H26C H 0.3703 0.3855 0.1257 0.078 Uiso 0.681(8) 1 calc PR B 1
C230 C 0.4788(17) 0.3390(19) 0.0995(16) 0.083(11) Uiso 0.319(8) 1 d PD B 2
H23D H 0.5198 0.3676 0.0957 0.100 Uiso 0.319(8) 1 calc PR B 2
H23E H 0.4446 0.3541 0.0292 0.100 Uiso 0.319(8) 1 calc PR B 2
H23F H 0.4913 0.2918 0.0814 0.100 Uiso 0.319(8) 1 calc PR B 2
C240 C 0.4550(9) 0.4130(4) 0.2955(17) 0.059(4) Uiso 0.319(8) 1 d PD B 2
H24D H 0.5024 0.4217 0.3284 0.071 Uiso 0.319(8) 1 calc PR B 2
H24E H 0.4242 0.4172 0.3730 0.071 Uiso 0.319(8) 1 calc PR B 2
H24F H 0.4418 0.4460 0.2235 0.071 Uiso 0.319(8) 1 calc PR B 2
C250 C 0.4786(9) 0.3022(8) 0.3523(13) 0.069(5) Uiso 0.319(8) 1 d PD B 2
H25D H 0.5111 0.3293 0.4092 0.082 Uiso 0.319(8) 1 calc PR B 2
H25E H 0.5025 0.2631 0.3143 0.082 Uiso 0.319(8) 1 calc PR B 2
H25F H 0.4413 0.2865 0.4096 0.082 Uiso 0.319(8) 1 calc PR B 2
C260 C 0.3814(5) 0.3183(10) 0.1961(19) 0.072(5) Uiso 0.319(8) 1 d PD B 2
H26D H 0.3462 0.3491 0.2296 0.086 Uiso 0.319(8) 1 calc PR B 2
H26E H 0.3750 0.2732 0.2360 0.086 Uiso 0.319(8) 1 calc PR B 2
H26F H 0.3773 0.3154 0.0948 0.086 Uiso 0.319(8) 1 calc PR B 2
N2 N 0.01497(16) 0.65416(14) 0.7865(3) 0.0434(8) Uani 1 1 d D . .
C27 C -0.0251(3) 0.6484(3) 0.6549(4) 0.072(2) Uani 0.884(13) 1 d PD C 1
H27A H 0.0029 0.6264 0.5857 0.087 Uiso 0.884(13) 1 calc PR C 1
H27B H -0.0384 0.6937 0.6223 0.087 Uiso 0.884(13) 1 calc PR C 1
H27C H -0.0664 0.6213 0.6690 0.087 Uiso 0.884(13) 1 calc PR C 1
C28 C -0.0219(4) 0.6205(5) 0.8970(6) 0.219(10) Uani 0.884(13) 1 d PD C 1
H28A H -0.0032 0.5748 0.9119 0.262 Uiso 0.884(13) 1 calc PR C 1
H28B H -0.0709 0.6173 0.8702 0.262 Uiso 0.884(13) 1 calc PR C 1
H28C H -0.0164 0.6467 0.9829 0.262 Uiso 0.884(13) 1 calc PR C 1
C29 C 0.0256(3) 0.72585(18) 0.8216(7) 0.073(2) Uani 0.884(13) 1 d PD C 1
H29A H 0.0694 0.7412 0.7858 0.088 Uiso 0.884(13) 1 calc PR C 1
H29B H 0.0265 0.7314 0.9225 0.088 Uiso 0.884(13) 1 calc PR C 1
H29C H -0.0119 0.7529 0.7799 0.088 Uiso 0.884(13) 1 calc PR C 1
C30 C 0.0824(3) 0.6214(4) 0.7723(7) 0.197(9) Uani 0.884(13) 1 d PD C 1
H30A H 0.0828 0.5970 0.6839 0.237 Uiso 0.884(13) 1 calc PR C 1
H30B H 0.0906 0.5895 0.8487 0.237 Uiso 0.884(13) 1 calc PR C 1
H30C H 0.1185 0.6560 0.7746 0.237 Uiso 0.884(13) 1 calc PR C 1
C270 C -0.0377(3) 0.6465(4) 0.6747(7) 0.15(5) Uiso 0.116(13) 1 d PRD C 2
H27D H -0.0171 0.6258 0.5939 0.186 Uiso 0.116(13) 1 calc PR C 2
H27E H -0.0563 0.6911 0.6492 0.186 Uiso 0.116(13) 1 calc PR C 2
H27F H -0.0748 0.6174 0.7064 0.186 Uiso 0.116(13) 1 calc PR C 2
C280 C -0.0182(5) 0.6524(14) 0.9212(6) 0.047(12) Uiso 0.116(13) 1 d PD C 2
H28D H -0.0124 0.6074 0.9626 0.056 Uiso 0.116(13) 1 calc PR C 2
H28E H -0.0673 0.6623 0.9074 0.056 Uiso 0.116(13) 1 calc PR C 2
H28F H 0.0030 0.6865 0.9830 0.056 Uiso 0.116(13) 1 calc PR C 2
C290 C 0.0503(11) 0.7195(7) 0.771(2) 0.5(2) Uiso 0.116(13) 1 d PD C 2
H29D H 0.0939 0.7123 0.7262 0.590 Uiso 0.116(13) 1 calc PR C 2
H29E H 0.0592 0.7396 0.8630 0.590 Uiso 0.116(13) 1 calc PR C 2
H29F H 0.0212 0.7501 0.7147 0.590 Uiso 0.116(13) 1 calc PR C 2
C300 C 0.0651(8) 0.5988(8) 0.7801(18) 0.028(9) Uiso 0.116(13) 1 d PD C 2
H30D H 0.0843 0.5976 0.6878 0.034 Uiso 0.116(13) 1 calc PR C 2
H30E H 0.0422 0.5556 0.7983 0.034 Uiso 0.116(13) 1 calc PR C 2
H30F H 0.1021 0.6062 0.8500 0.034 Uiso 0.116(13) 1 calc PR C 2

loop_
_atom_site_aniso_label
_atom_site_aniso_U_11
_atom_site_aniso_U_22
_atom_site_aniso_U_33
_atom_site_aniso_U_23
_atom_site_aniso_U_13
_atom_site_aniso_U_12
O1 0.0424(16) 0.0396(16) 0.0508(17) -0.0106(13) 0.0116(13) 0.0006(13)
C1 0.0293(17) 0.0250(17) 0.040(2) 0.0043(15) -0.0018(15) 0.0047(14)
C2 0.0257(16) 0.0309(18) 0.0355(19) 0.0022(15) -0.0041(14) -0.0007(14)
C3 0.0343(18) 0.0292(18) 0.0307(18) 0.0019(15) -0.0061(15) -0.0017(14)
C4 0.0329(18) 0.0365(19) 0.0322(19) -0.0005(16) -0.0008(15) 0.0047(16)
C5 0.0255(16) 0.0345(19) 0.0356(19) 0.0070(16) -0.0004(14) -0.0009(14)
C6 0.0295(17) 0.0275(17) 0.0372(19) 0.0023(15) -0.0029(15) 0.0002(14)
C7 0.0307(18) 0.040(2) 0.050(2) -0.0003(19) -0.0060(17) -0.0020(17)
F1 0.0290(12) 0.0529(16) 0.100(2) 0.0059(15) -0.0034(13) 0.0087(11)
F2 0.0398(13) 0.0535(15) 0.0533(15) 0.0042(12) 0.0089(11) -0.0112(11)
F3 0.0358(13) 0.079(2) 0.0590(16) -0.0057(15) -0.0104(12) -0.0124(13)
C8 0.051(2) 0.045(2) 0.040(2) -0.0106(19) -0.0052(19) -0.005(2)
F4 0.0645(17) 0.080(2) 0.0406(14) -0.0170(14) -0.0133(12) -0.0179(15)
F5 0.0644(17) 0.0443(14) 0.0559(16) -0.0081(12) -0.0008(13) -0.0219(12)
F6 0.0707(19) 0.0430(14) 0.0692(18) -0.0220(13) 0.0031(15) -0.0012(13)
C9 0.046(2) 0.059(3) 0.044(2) -0.011(2) 0.0042(19) 0.004(2)
F7 0.0570(16) 0.085(2) 0.0364(13) -0.0149(14) -0.0011(12) -0.0054(15)
F8 0.0525(16) 0.085(2) 0.0477(15) -0.0055(15) 0.0184(12) -0.0121(15)
F9 0.0544(16) 0.075(2) 0.0674(19) -0.0250(16) 0.0051(14) 0.0183(15)
C10 0.032(2) 0.053(3) 0.052(3) -0.003(2) 0.0023(18) -0.0042(18)
F10 0.0293(12) 0.0774(19) 0.078(2) -0.0158(16) -0.0003(12) 0.0136(13)
F11 0.0329(13) 0.089(2) 0.0571(16) -0.0146(15) -0.0129(11) -0.0012(13)
F12 0.0446(15) 0.0742(19) 0.0697(19) -0.0020(15) 0.0124(13) -0.0213(14)
C11 0.041(2) 0.039(2) 0.059(3) -0.013(2) -0.002(2) -0.0065(18)
F13 0.0610(17) 0.0345(13) 0.102(2) -0.0193(15) 0.0055(16) -0.0001(12)
F14 0.0557(16) 0.0562(17) 0.097(2) -0.0233(16) 0.0098(16) -0.0268(14)
F15 0.083(2) 0.073(2) 0.0509(17) -0.0218(15) -0.0133(15) -0.0090(17)
O2 0.0292(14) 0.095(3) 0.0456(17) 0.0254(18) -0.0042(13) 0.0036(15)
C12 0.0264(16) 0.0292(17) 0.0265(16) -0.0012(14) 0.0019(13) -0.0002(14)
C13 0.0324(18) 0.0259(17) 0.0286(17) 0.0025(14) 0.0047(14) -0.0045(14)
C14 0.0250(16) 0.0301(18) 0.0350(19) -0.0128(15) 0.0039(14) -0.0005(14)
C15 0.0346(19) 0.0327(19) 0.0348(19) -0.0109(16) -0.0094(15) 0.0101(15)
C16 0.052(2) 0.0288(18) 0.0284(18) 0.0035(15) -0.0056(16) -0.0010(17)
C17 0.0319(17) 0.0262(17) 0.0284(17) -0.0037(14) 0.0063(14) -0.0028(14)
C18 0.053(5) 0.041(6) 0.041(5) 0.007(4) 0.012(4) -0.012(4)
F16 0.084(5) 0.060(4) 0.039(3) 0.018(3) 0.013(3) -0.003(3)
F17 0.065(3) 0.034(2) 0.070(3) 0.021(2) 0.018(2) 0.014(2)
F18 0.070(3) 0.038(2) 0.083(4) 0.010(2) 0.021(3) -0.020(2)
C180 0.040(6) 0.045(7) 0.028(7) 0.010(5) 0.000(5) -0.007(5)
F160 0.038(3) 0.058(4) 0.037(3) 0.016(3) 0.010(2) -0.009(3)
F170 0.041(4) 0.069(6) 0.031(3) 0.015(4) -0.009(3) -0.013(3)
F180 0.073(5) 0.034(4) 0.067(5) 0.021(3) 0.017(4) 0.000(4)
C19 0.023(3) 0.043(4) 0.066(6) -0.014(4) 0.015(4) -0.004(3)
F19 0.041(3) 0.060(3) 0.092(4) -0.028(3) 0.012(3) -0.024(3)
F20 0.021(2) 0.074(4) 0.079(4) -0.025(3) 0.004(2) 0.007(2)
F21 0.052(3) 0.059(3) 0.060(3) -0.006(2) 0.028(2) -0.013(2)
C190 0.033(5) 0.034(6) 0.043(6) -0.003(5) 0.014(5) -0.002(5)
F190 0.031(3) 0.047(4) 0.043(3) -0.008(3) -0.008(2) -0.005(3)
F200 0.021(3) 0.074(5) 0.045(4) -0.001(3) 0.014(3) 0.012(3)
F210 0.040(3) 0.036(3) 0.056(4) 0.002(3) 0.003(3) -0.015(3)
C20 0.040(4) 0.059(6) 0.053(5) -0.015(5) -0.010(4) 0.026(4)
F22 0.042(2) 0.067(3) 0.076(4) -0.029(3) -0.021(2) 0.010(2)
F23 0.040(3) 0.066(4) 0.100(5) -0.020(4) -0.016(3) 0.032(2)
F24 0.074(4) 0.076(4) 0.046(3) -0.001(3) -0.019(3) 0.030(3)
C200 0.035(5) 0.034(6) 0.038(6) -0.006(5) 0.001(4) 0.008(5)
F220 0.046(4) 0.067(5) 0.038(4) 0.003(3) -0.021(3) 0.004(4)
F230 0.027(3) 0.067(5) 0.048(4) -0.020(4) -0.004(3) 0.015(3)
F240 0.054(4) 0.041(4) 0.064(4) 0.006(3) -0.007(4) 0.020(3)
C21 0.068(5) 0.043(4) 0.035(4) 0.013(3) 0.009(4) 0.011(4)
F25 0.079(3) 0.026(2) 0.069(3) 0.014(2) 0.021(3) -0.001(2)
F26 0.078(4) 0.051(3) 0.064(3) 0.019(3) 0.005(3) 0.039(3)
F27 0.100(4) 0.063(4) 0.037(3) 0.022(3) 0.014(3) 0.028(3)
C210 0.053(6) 0.031(5) 0.038(6) 0.007(5) 0.006(5) 0.009(5)
F250 0.057(4) 0.054(4) 0.041(3) 0.007(3) 0.019(3) -0.005(3)
F260 0.074(5) 0.050(4) 0.028(3) 0.013(3) -0.008(3) 0.006(3)
F270 0.070(5) 0.033(3) 0.047(4) 0.006(3) 0.000(3) -0.001(3)
C22 0.041(5) 0.033(5) 0.051(5) 0.001(3) 0.014(4) -0.001(4)
F28 0.040(3) 0.050(4) 0.076(4) 0.009(3) 0.025(3) 0.010(3)
F29 0.047(3) 0.050(3) 0.080(4) -0.014(3) 0.012(3) -0.022(2)
F30 0.064(3) 0.056(3) 0.054(3) 0.022(2) 0.033(2) 0.001(2)
C220 0.033(6) 0.042(8) 0.036(6) 0.011(5) 0.015(5) 0.001(6)
F280 0.032(3) 0.052(4) 0.055(4) 0.008(3) -0.007(3) -0.015(3)
F290 0.053(4) 0.035(3) 0.068(5) 0.017(3) -0.001(3) -0.016(3)
F300 0.034(5) 0.054(5) 0.059(5) 0.008(5) 0.013(4) 0.005(5)
N1 0.0412(18) 0.0328(16) 0.0372(17) -0.0075(14) 0.0053(14) -0.0028(14)
C23 0.078(7) 0.114(9) 0.047(5) -0.046(5) 0.036(5) -0.052(7)
C24 0.060(4) 0.066(5) 0.049(4) -0.017(4) 0.000(3) -0.027(4)
C25 0.054(4) 0.027(3) 0.093(6) -0.005(3) -0.012(4) 0.002(3)
C26 0.063(5) 0.048(4) 0.083(6) 0.015(4) 0.000(4) 0.025(4)
N2 0.058(2) 0.0382(18) 0.0330(17) 0.0001(15) -0.0095(16) -0.0063(16)
C27 0.098(5) 0.063(4) 0.052(4) -0.007(3) -0.040(3) -0.009(4)
C28 0.298(17) 0.282(16) 0.070(5) 0.081(8) -0.070(8) -0.260(15)
C29 0.074(4) 0.044(3) 0.097(5) -0.014(3) -0.050(4) 0.010(3)
C30 0.175(12) 0.215(14) 0.192(12) -0.143(11) -0.123(10) 0.149(11)

loop_
_atom_type_symbol
_atom_type_description
_atom_type_scat_dispersion_real
_atom_type_scat_dispersion_imag
_atom_type_scat_source
C C 0.0033 0.0016 'International Tables Vol C Tables 4.2.6.8 and 6.1.1.4'
H H 0.0000 0.0000 'International Tables Vol C Tables 4.2.6.8 and 6.1.1.4'
N N 0.0061 0.0033 'International Tables Vol C Tables 4.2.6.8 and 6.1.1.4'
O O 0.0106 0.0060 'International Tables Vol C Tables 4.2.6.8 and 6.1.1.4'
F F 0.0171 0.0103 'International Tables Vol C Tables 4.2.6.8 and 6.1.1.4'

loop_
_geom_angle_atom_site_label_1
_geom_angle_atom_site_label_2
_geom_angle_atom_site_label_3
_geom_angle
O1 C1 C2 122.0(3)
O1 C1 C6 121.8(3)
C2 C1 C6 116.2(3)
C3 C2 C1 121.5(3)
C3 C2 C7 124.3(3)
C1 C2 C7 114.1(3)
C2 C3 C4 120.8(3)
C2 C3 C8 119.6(3)
C4 C3 C8 118.9(4)
C3 C4 C5 118.6(3)
C3 C4 C9 119.3(4)
C5 C4 C9 120.8(4)
C6 C5 C4 121.1(3)
C6 C5 C10 119.8(3)
C4 C5 C10 118.5(3)
C5 C6 C1 120.7(3)
C5 C6 C11 125.4(3)
C1 C6 C11 113.9(3)
F2 C7 F1 106.5(4)
F2 C7 F3 106.5(3)
F1 C7 F3 104.0(3)
F2 C7 C2 114.1(3)
F1 C7 C2 111.0(3)
F3 C7 C2 113.9(3)
F6 C8 F4 107.4(4)
F6 C8 F5 105.1(4)
F4 C8 F5 107.1(4)
F6 C8 C3 111.5(3)
F4 C8 C3 114.8(4)
F5 C8 C3 110.3(3)
F9 C9 F8 106.3(4)
F9 C9 F7 106.6(4)
F8 C9 F7 104.9(4)
F9 C9 C4 117.7(4)
F8 C9 C4 110.0(4)
F7 C9 C4 110.5(4)
F12 C10 F11 107.6(4)
F12 C10 F10 107.0(4)
F11 C10 F10 105.0(4)
F12 C10 C5 114.6(4)
F11 C10 C5 110.7(3)
F10 C10 C5 111.4(3)
F13 C11 F15 106.6(4)
F13 C11 F14 103.4(4)
F15 C11 F14 106.7(4)
F13 C11 C6 112.3(3)
F15 C11 C6 114.3(4)
F14 C11 C6 112.7(4)
O2 C12 C13 121.9(3)
O2 C12 C17 121.9(3)
C13 C12 C17 116.2(3)
C14 C13 C12 122.1(3)
C14 C13 C180 118.9(3)
C12 C13 C180 117.2(3)
C14 C13 C18 126.4(3)
C12 C13 C18 110.6(3)
C13 C14 C15 120.2(3)
C13 C14 C190 123.4(4)
C15 C14 C190 114.6(3)
C13 C14 C19 114.1(3)
C15 C14 C19 124.2(3)
C16 C15 C14 119.2(3)
C16 C15 C200 112.4(4)
C14 C15 C200 127.4(4)
C16 C15 C20 126.1(4)
C14 C15 C20 113.5(3)
C17 C16 C15 120.8(3)
C17 C16 C21 123.5(4)
C15 C16 C21 113.0(3)
C17 C16 C210 109.8(4)
C15 C16 C210 125.5(3)
C16 C17 C12 121.5(3)
C16 C17 C22 120.0(4)
C12 C17 C22 118.3(3)
C16 C17 C220 130.0(4)
C12 C17 C220 108.0(3)
F18 C18 F17 105.7(3)
F18 C18 F16 106.0(3)
F17 C18 F16 106.0(3)
F18 C18 C13 113.6(4)
F17 C18 C13 114.1(4)
F16 C18 C13 110.8(4)
F180 C180 F160 105.9(3)
F180 C180 F170 106.1(3)
F160 C180 F170 105.5(3)
F180 C180 C13 110.3(4)
F160 C180 C13 115.6(4)
F170 C180 C13 112.7(5)
F19 C19 F20 106.3(3)
F19 C19 F21 106.5(3)
F20 C19 F21 105.7(3)
F19 C19 C14 113.5(4)
F20 C19 C14 110.9(4)
F21 C19 C14 113.3(3)
F200 C190 F210 106.3(3)
F200 C190 F190 106.1(3)
F210 C190 F190 105.8(3)
F200 C190 C14 112.1(4)
F210 C190 C14 110.2(4)
F190 C190 C14 115.7(4)
F23 C20 F24 106.2(3)
F23 C20 F22 106.2(3)
F24 C20 F22 105.8(3)
F23 C20 C15 118.0(4)
F24 C20 C15 107.0(4)
F22 C20 C15 112.8(4)
F230 C200 F220 106.2(3)
F230 C200 F240 105.9(3)
F220 C200 F240 106.0(3)
F230 C200 C15 106.0(5)
F220 C200 C15 117.5(5)
F240 C200 C15 114.5(5)
F27 C21 F25 106.2(3)
F27 C21 F26 106.0(3)
F25 C21 F26 105.7(3)
F27 C21 C16 110.9(4)
F25 C21 C16 110.6(3)
F26 C21 C16 116.8(4)
F270 C210 F260 106.2(3)
F270 C210 F250 106.1(3)
F260 C210 F250 105.8(3)
F270 C210 C16 110.4(4)
F260 C210 C16 110.0(4)
F250 C210 C16 117.7(4)
F29 C22 F30 105.9(3)
F29 C22 F28 106.0(3)
F30 C22 F28 105.7(3)
F29 C22 C17 112.7(4)
F30 C22 C17 116.1(5)
F28 C22 C17 109.7(6)
F290 C220 F280 105.9(3)
F290 C220 F300 106.0(3)
F280 C220 F300 105.9(3)
F290 C220 C17 111.1(6)
F280 C220 C17 114.1(6)
F300 C220 C17 113.3(9)
C25 N1 C24 109.7(5)
C260 N1 C240 118.1(11)
C260 N1 C230 95.8(15)
C240 N1 C230 112.7(16)
C260 N1 C250 109.0(11)
C240 N1 C250 102.5(10)
C230 N1 C250 119.7(17)
C25 N1 C23 110.6(7)
C24 N1 C23 106.0(6)
C25 N1 C26 107.4(5)
C24 N1 C26 109.0(5)
C23 N1 C26 114.1(8)
C29 N2 C28 109.7(2)
C300 N2 C270 109.8(2)
C29 N2 C27 109.8(2)
C28 N2 C27 109.6(2)
C300 N2 C290 109.6(2)
C270 N2 C290 109.5(2)
C300 N2 C280 109.5(2)
C270 N2 C280 109.2(2)
C290 N2 C280 109.3(2)
C29 N2 C30 109.0(2)
C28 N2 C30 109.3(2)
C27 N2 C30 109.3(2)

loop_
_geom_bond_atom_site_label_1
_geom_bond_atom_site_label_2
_geom_bond_distance
O1 C1 1.247(5)
C1 C2 1.439(5)
C1 C6 1.452(5)
C2 C3 1.388(5)
C2 C7 1.511(5)
C3 C4 1.405(5)
C3 C8 1.547(5)
C4 C5 1.417(5)
C4 C9 1.517(6)
C5 C6 1.390(5)
C5 C10 1.528(5)
C6 C11 1.499(5)
C7 F2 1.331(5)
C7 F1 1.335(5)
C7 F3 1.346(5)
C8 F6 1.327(5)
C8 F4 1.337(5)
C8 F5 1.342(5)
C9 F9 1.329(5)
C9 F8 1.346(6)
C9 F7 1.350(5)
C10 F12 1.334(5)
C10 F11 1.337(5)
C10 F10 1.347(5)
C11 F13 1.333(5)
C11 F15 1.333(6)
C11 F14 1.361(5)
O2 C12 1.237(4)
C12 C13 1.432(5)
C12 C17 1.438(5)
C13 C14 1.390(5)
C13 C180 1.523(7)
C13 C18 1.528(6)
C14 C15 1.415(6)
C14 C190 1.483(7)
C14 C19 1.576(6)
C15 C16 1.403(6)
C15 C200 1.478(7)
C15 C20 1.541(6)
C16 C17 1.392(5)
C16 C21 1.542(6)
C16 C210 1.585(7)
C17 C22 1.490(7)
C17 C220 1.560(9)
C18 F18 1.339(3)
C18 F17 1.340(3)
C18 F16 1.340(3)
C180 F180 1.339(3)
C180 F160 1.340(3)
C180 F170 1.340(3)
C19 F19 1.337(3)
C19 F20 1.338(3)
C19 F21 1.339(3)
C190 F200 1.338(3)
C190 F210 1.339(3)
C190 F190 1.339(3)
C20 F23 1.338(3)
C20 F24 1.339(3)
C20 F22 1.340(3)
C200 F230 1.339(3)
C200 F220 1.339(3)
C200 F240 1.340(3)
C21 F27 1.339(3)
C21 F25 1.340(3)
C21 F26 1.340(3)
C210 F270 1.338(3)
C210 F260 1.339(3)
C210 F250 1.339(3)
C22 F29 1.340(3)
C22 F30 1.340(3)
C22 F28 1.342(3)
C220 F290 1.339(3)
C220 F280 1.340(3)
C220 F300 1.340(3)
N1 C25 1.470(3)
N1 C24 1.471(3)
N1 C260 1.471(4)
N1 C240 1.471(3)
N1 C230 1.472(3)
N1 C250 1.474(3)
N1 C23 1.475(3)
N1 C26 1.480(3)
N2 C29 1.468(3)
N2 C28 1.468(3)
N2 C300 1.468(3)
N2 C270 1.470(3)
N2 C27 1.471(3)
N2 C290 1.471(3)
N2 C280 1.473(3)
N2 C30 1.474(3)

loop_
_geom_torsion_atom_site_label_1
_geom_torsion_atom_site_label_2
_geom_torsion_atom_site_label_3
_geom_torsion_atom_site_label_4
_geom_torsion
O1 C1 C2 C3 169.6(4)
C6 C1 C2 C3 -8.4(5)
O1 C1 C2 C7 -9.2(5)
C6 C1 C2 C7 172.8(3)
C1 C2 C3 C4 9.7(5)
C7 C2 C3 C4 -171.7(4)
C1 C2 C3 C8 -161.1(3)
C7 C2 C3 C8 17.6(6)
C2 C3 C4 C5 -9.4(5)
C8 C3 C4 C5 161.4(3)
C2 C3 C4 C9 157.5(4)
C8 C3 C4 C9 -31.7(5)
C3 C4 C5 C6 8.5(5)
C9 C4 C5 C6 -158.2(4)
C3 C4 C5 C10 -163.0(4)
C9 C4 C5 C10 30.3(5)
C4 C5 C6 C1 -7.8(5)
C10 C5 C6 C1 163.6(4)
C4 C5 C6 C11 174.5(4)
C10 C5 C6 C11 -14.1(6)
O1 C1 C6 C5 -170.6(4)
C2 C1 C6 C5 7.4(5)
O1 C1 C6 C11 7.4(5)
C2 C1 C6 C11 -174.6(3)
C3 C2 C7 F2 -102.4(4)
C1 C2 C7 F2 76.3(4)
C3 C2 C7 F1 137.3(4)
C1 C2 C7 F1 -44.0(5)
C3 C2 C7 F3 20.3(6)
C1 C2 C7 F3 -161.0(3)
C2 C3 C8 F6 151.0(4)
C4 C3 C8 F6 -19.9(5)
C2 C3 C8 F4 -86.5(5)
C4 C3 C8 F4 102.5(4)
C2 C3 C8 F5 34.6(5)
C4 C3 C8 F5 -136.4(4)
C3 C4 C9 F9 98.2(5)
C5 C4 C9 F9 -95.2(5)
C3 C4 C9 F8 -139.9(4)
C5 C4 C9 F8 26.7(5)
C3 C4 C9 F7 -24.6(6)
C5 C4 C9 F7 142.1(4)
C6 C5 C10 F12 85.9(5)
C4 C5 C10 F12 -102.4(4)
C6 C5 C10 F11 -35.9(5)
C4 C5 C10 F11 135.7(4)
C6 C5 C10 F10 -152.4(4)
C4 C5 C10 F10 19.3(5)
C5 C6 C11 F13 -138.5(4)
C1 C6 C11 F13 43.7(5)
C5 C6 C11 F15 99.9(5)
C1 C6 C11 F15 -78.0(5)
C5 C6 C11 F14 -22.2(6)
C1 C6 C11 F14 159.9(4)
O2 C12 C13 C14 -177.8(4)
C17 C12 C13 C14 1.0(5)
O2 C12 C13 C180 -13.6(6)
C17 C12 C13 C180 165.3(3)
O2 C12 C13 C18 12.7(5)
C17 C12 C13 C18 -168.4(3)
C12 C13 C14 C15 -0.7(5)
C180 C13 C14 C15 -164.6(4)
C18 C13 C14 C15 167.1(3)
C12 C13 C14 C190 -164.5(4)
C180 C13 C14 C190 31.6(6)
C18 C13 C14 C190 3.3(6)
C12 C13 C14 C19 166.1(3)
C180 C13 C14 C19 2.1(5)
C18 C13 C14 C19 -26.2(5)
C13 C14 C15 C16 0.5(5)
C190 C14 C15 C16 165.7(4)
C19 C14 C15 C16 -164.8(3)
C13 C14 C15 C200 168.6(4)
C190 C14 C15 C200 -26.3(6)
C19 C14 C15 C200 3.2(6)
C13 C14 C15 C20 -167.7(3)
C190 C14 C15 C20 -2.5(5)
C19 C14 C15 C20 26.9(5)
C14 C15 C16 C17 -0.8(5)
C200 C15 C16 C17 -170.6(4)
C20 C15 C16 C17 165.8(4)
C14 C15 C16 C21 161.1(3)
C200 C15 C16 C21 -8.7(5)
C20 C15 C16 C21 -32.3(5)
C14 C15 C16 C210 -156.4(4)
C200 C15 C16 C210 33.9(5)
C20 C15 C16 C210 10.2(6)
C15 C16 C17 C12 1.3(6)
C21 C16 C17 C12 -158.7(3)
C210 C16 C17 C12 160.3(3)
C15 C16 C17 C22 -173.3(4)
C21 C16 C17 C22 26.8(6)
C210 C16 C17 C22 -14.3(5)
C15 C16 C17 C220 172.8(5)
C21 C16 C17 C220 12.9(7)
C210 C16 C17 C220 -28.1(6)
O2 C12 C17 C16 177.5(4)
C13 C12 C17 C16 -1.3(5)
O2 C12 C17 C22 -7.8(5)
C13 C12 C17 C22 173.3(3)
O2 C12 C17 C220 4.3(5)
C13 C12 C17 C220 -174.5(4)
C14 C13 C18 F18 -13.8(5)
C12 C13 C18 F18 155.1(3)
C14 C13 C18 F17 -135.0(4)
C12 C13 C18 F17 33.9(4)
C14 C13 C18 F16 105.4(4)
C12 C13 C18 F16 -85.7(4)
C14 C13 C180 F180 -109.2(4)
C12 C13 C180 F180 86.0(4)
C14 C13 C180 F160 11.0(6)
C12 C13 C180 F160 -153.8(4)
C14 C13 C180 F170 132.5(4)
C12 C13 C180 F170 -32.3(5)
C13 C14 C19 F19 93.1(4)
C15 C14 C19 F19 -100.8(4)
C13 C14 C19 F20 -147.3(3)
C15 C14 C19 F20 18.9(5)
C13 C14 C19 F21 -28.5(4)
C15 C14 C19 F21 137.6(4)
C13 C14 C190 F200 -95.2(4)
C15 C14 C190 F200 100.2(4)
C13 C14 C190 F210 23.0(5)
C15 C14 C190 F210 -141.6(4)
C13 C14 C190 F190 142.9(4)
C15 C14 C190 F190 -21.7(5)
C16 C15 C20 F23 96.7(5)
C14 C15 C20 F23 -96.0(4)
C16 C15 C20 F24 -22.9(5)
C14 C15 C20 F24 144.4(3)
C16 C15 C20 F22 -138.8(4)
C14 C15 C20 F22 28.5(4)
C16 C15 C200 F230 141.5(4)
C14 C15 C200 F230 -27.2(5)
C16 C15 C200 F220 -100.1(5)
C14 C15 C200 F220 91.2(5)
C16 C15 C200 F240 25.2(5)
C14 C15 C200 F240 -143.5(4)
C17 C16 C21 F27 -93.4(4)
C15 C16 C21 F27 105.2(4)
C17 C16 C21 F25 24.1(5)
C15 C16 C21 F25 -137.2(3)
C17 C16 C21 F26 145.1(4)
C15 C16 C21 F26 -16.3(5)
C17 C16 C210 F270 97.1(4)
C15 C16 C210 F270 -105.1(5)
C17 C16 C210 F260 -146.1(4)
C15 C16 C210 F260 11.7(5)
C17 C16 C210 F250 -24.9(5)
C15 C16 C210 F250 132.9(4)
C16 C17 C22 F29 -106.9(5)
C12 C17 C22 F29 78.4(5)
C16 C17 C22 F30 15.5(6)
C12 C17 C22 F30 -159.2(4)
C16 C17 C22 F28 135.2(4)
C12 C17 C22 F28 -39.5(5)
C16 C17 C220 F290 -13.7(7)
C12 C17 C220 F290 158.7(4)
C16 C17 C220 F280 -133.2(5)
C12 C17 C220 F280 39.2(6)
C22 C17 C220 F280 174.0(19)
C16 C17 C220 F300 105.5(5)
C12 C17 C220 F300 -82.1(4)
